data_7106242
loop_
_publ_author_name
'Littlefield, Benjamin T. R.'
'Welle, Mark T.'

_publ_section_title
;
 Berylloarsenates -- new frameworks, building units and an unusual zeotype
;
_journal_name_full
;
 Chemical Communications (Cambridge, United Kingdom)
;
_journal_coden_ASTM CHCOFS
_journal_page_first 4769
_journal_page_last 4771
_journal_paper_doi 10.1039/c1cc00118c
_journal_volume 47
_journal_year 2011
_chemical_formula_moiety '2(As O4), 2(H2 O), 3(Be)'
_chemical_formula_sum 'As2 Be3 H4 O10'
_chemical_formula_weight 340.90
_space_group_IT_number 15
_symmetry_cell_setting monoclinic
_symmetry_space_group_name_Hall '-C 2yc'
_symmetry_space_group_name_H-M 'C 1 2/c 1'
_atom_sites_solution_hydrogens geom
_atom_sites_solution_primary direct
_atom_sites_solution_secondary difmap
_audit_creation_method SHELXL-97
_cell_angle_alpha 90.00
_cell_angle_beta 93.679(2)
_cell_angle_gamma 90.00
_cell_formula_units_Z 4
_cell_length_a 16.2789(6)
_cell_length_b 4.6530(2)
_cell_length_c 9.8544(4)
_cell_measurement_reflns_used 3769
_cell_measurement_temperature 120(2)
_cell_measurement_theta_max 27.48
_cell_measurement_theta_min 2.91
_cell_volume 744.89(5)
_computing_cell_refinement
;
DENZO (Otwinowski & Minor, 1997) & COLLECT (Hooft, R.W.W., 1998)
;
_computing_data_collection 'COLLECT (Hooft, R.W.W., 1998)'
_computing_data_reduction
;
DENZO (Otwinowski & Minor, 1997) & COLLECT (Hooft, R.W.W., 1998)
;
_computing_structure_refinement 'SHELXL-97 (Sheldrick, 2008)'
_diffrn_ambient_temperature 120(2)
_diffrn_detector_area_resol_mean '4096x4096pixels / 62x62mm'
_diffrn_measured_fraction_theta_full 0.993
_diffrn_measured_fraction_theta_max 0.993
_diffrn_measurement_device_type
;
Bruker-Nonius APEX II CCD camera on \k-goniostat
;
_diffrn_measurement_method '\f & \w scans'
_diffrn_radiation_monochromator '10cm confocal mirrors'
_diffrn_radiation_source 'Bruker-Nonius FR591 rotating anode'
_diffrn_radiation_type MoK\a
_diffrn_radiation_wavelength 0.71073
_diffrn_reflns_av_R_equivalents 0.0329
_diffrn_reflns_av_sigmaI/netI 0.0278
_diffrn_reflns_limit_h_max 20
_diffrn_reflns_limit_h_min -20
_diffrn_reflns_limit_k_max 6
_diffrn_reflns_limit_k_min -6
_diffrn_reflns_limit_l_max 12
_diffrn_reflns_limit_l_min -12
_diffrn_reflns_number 4382
_diffrn_reflns_theta_full 27.53
_diffrn_reflns_theta_max 27.53
_diffrn_reflns_theta_min 4.14
_diffrn_standards_interval_count 5043
_diffrn_standards_number 955
_exptl_absorpt_coefficient_mu 9.010
_exptl_absorpt_correction_type none
_exptl_crystal_colour Colourless
_exptl_crystal_density_diffrn 3.040
_exptl_crystal_density_method 'not measured'
_exptl_crystal_description Plate
_exptl_crystal_F_000 648
_exptl_crystal_size_max 0.01
_exptl_crystal_size_mid 0.01
_exptl_crystal_size_min 0.01
_refine_diff_density_max 0.406
_refine_diff_density_min -0.539
_refine_diff_density_rms 0.105
_refine_ls_extinction_method none
_refine_ls_goodness_of_fit_ref 1.018
_refine_ls_hydrogen_treatment mixed
_refine_ls_matrix_type full
_refine_ls_number_parameters 77
_refine_ls_number_reflns 852
_refine_ls_number_restraints 0
_refine_ls_restrained_S_all 1.018
_refine_ls_R_factor_all 0.0184
_refine_ls_R_factor_gt 0.0172
_refine_ls_shift/su_max 0.011
_refine_ls_shift/su_mean 0.001
_refine_ls_structure_factor_coef Fsqd
_refine_ls_weighting_details 'calc w=1/[\s^2^(Fo^2^)+(0.0063P)^2^+4.8264P] where P=(Fo^2^+2Fc^2^)/3'
_refine_ls_weighting_scheme calc
_refine_ls_wR_factor_gt 0.0441
_refine_ls_wR_factor_ref 0.0450
_reflns_number_gt 819
_reflns_number_total 852
_reflns_threshold_expression >2\s(I)
_cod_data_source_file c1cc00118c.txt
_cod_data_source_block BAF1074
_cod_depositor_comments
;
The following automatic conversions were performed:

'_symmetry_cell_setting' value 'Monoclinic' changed to 'monoclinic'
according to the built-in table from CIF Core dictionary named
'cif_core.dic' version 2.4.1 from 2010-06-29.

Automatic conversion script
Id: cif_fix_values 1646 2011-03-28 12:23:43Z adriana 
;
_cod_database_code 7106242

loop_
_symmetry_equiv_pos_as_xyz
'x, y, z'
'-x, y, -z+1/2'
'x+1/2, y+1/2, z'
'-x+1/2, y+1/2, -z+1/2'
'-x, -y, -z'
'x, -y, z-1/2'
'-x+1/2, -y+1/2, -z'
'x+1/2, -y+1/2, z-1/2'

loop_
_atom_site_label
_atom_site_type_symbol
_atom_site_fract_x
_atom_site_fract_y
_atom_site_fract_z
_atom_site_U_iso_or_equiv
_atom_site_adp_type
_atom_site_occupancy
_atom_site_symmetry_multiplicity
_atom_site_calc_flag
_atom_site_refinement_flags
_atom_site_disorder_assembly
_atom_site_disorder_group
Be1 Be 0.0000 0.1963(11) 0.2500 0.0111(9) Uani 1 2 d S . .
Be2 Be 0.2526(2) 0.5560(7) 0.3397(3) 0.0079(6) Uani 1 1 d . . .
O5 O 0.04729(13) 0.4232(5) 0.1508(2) 0.0158(4) Uani 1 1 d . . .
H1 H 0.080(3) 0.348(9) 0.109(4) 0.029(10) Uiso 1 1 d . . .
H2 H 0.052(4) 0.580(14) 0.179(6) 0.09(2) Uiso 1 1 d . . .
As1 As 0.154595(14) 0.05257(5) 0.40193(2) 0.00601(10) Uani 1 1 d . . .
O2 O 0.16469(10) -0.0775(4) 0.55972(17) 0.0076(3) Uani 1 1 d . . .
O4 O 0.17626(11) 0.4018(4) 0.40066(17) 0.0094(4) Uani 1 1 d . . .
O1 O 0.06014(11) -0.0164(4) 0.3355(2) 0.0148(4) Uani 1 1 d . . .
O3 O 0.22376(10) -0.1105(4) 0.30175(16) 0.0078(3) Uani 1 1 d . . .

loop_
_atom_site_aniso_label
_atom_site_aniso_U_11
_atom_site_aniso_U_22
_atom_site_aniso_U_33
_atom_site_aniso_U_23
_atom_site_aniso_U_13
_atom_site_aniso_U_12
Be1 0.010(2) 0.013(2) 0.011(2) 0.000 -0.0019(16) 0.000
Be2 0.0110(15) 0.0042(15) 0.0085(14) 0.0017(10) 0.0004(12) 0.0000(11)
O5 0.0156(10) 0.0139(11) 0.0186(10) 0.0033(8) 0.0063(8) 0.0030(8)
As1 0.00665(15) 0.00554(16) 0.00569(14) 0.00038(8) -0.00074(9) -0.00031(8)
O2 0.0079(8) 0.0100(9) 0.0047(8) 0.0012(6) 0.0001(6) 0.0000(6)
O4 0.0103(8) 0.0058(8) 0.0124(9) -0.0003(7) 0.0026(7) -0.0004(7)
O1 0.0101(9) 0.0136(9) 0.0194(10) 0.0063(8) -0.0091(7) -0.0039(7)
O3 0.0115(8) 0.0070(8) 0.0051(8) 0.0001(6) 0.0014(6) 0.0012(7)

loop_
_atom_type_symbol
_atom_type_description
_atom_type_scat_dispersion_real
_atom_type_scat_dispersion_imag
_atom_type_scat_source
Be Be 0.0005 0.0002 'International Tables Vol C Tables 4.2.6.8 and 6.1.1.4'
H H 0.0000 0.0000 'International Tables Vol C Tables 4.2.6.8 and 6.1.1.4'
O O 0.0106 0.0060 'International Tables Vol C Tables 4.2.6.8 and 6.1.1.4'
As As 0.0499 2.0058 'International Tables Vol C Tables 4.2.6.8 and 6.1.1.4'

loop_
_geom_angle_atom_site_label_1
_geom_angle_atom_site_label_2
_geom_angle_atom_site_label_3
_geom_angle
_geom_angle_site_symmetry_1
_geom_angle_site_symmetry_3
_geom_angle_publ_flag
O1 Be1 O1 103.2(3) 2 . ?
O1 Be1 O5 114.42(10) 2 2 ?
O1 Be1 O5 112.06(11) . 2 ?
O1 Be1 O5 112.06(11) 2 . ?
O1 Be1 O5 114.42(10) . . ?
O5 Be1 O5 101.1(3) 2 . ?
O4 Be2 O2 115.9(2) . 7_556 ?
O4 Be2 O3 107.0(2) . 1_565 ?
O2 Be2 O3 106.99(19) 7_556 1_565 ?
O4 Be2 O3 109.6(2) . 4 ?
O2 Be2 O3 108.2(2) 7_556 4 ?
O3 Be2 O3 108.94(18) 1_565 4 ?
O4 As1 O1 112.13(9) . . ?
O4 As1 O2 110.70(9) . . ?
O1 As1 O2 109.31(9) . . ?
O4 As1 O3 106.24(8) . . ?
O1 As1 O3 108.14(9) . . ?
O2 As1 O3 110.26(8) . . ?
Be2 O2 As1 125.13(15) 7_556 . ?
Be2 O4 As1 128.08(16) . . ?
Be1 O1 As1 127.52(17) . . ?
Be2 O3 Be2 123.27(15) 1_545 4_545 ?
Be2 O3 As1 118.01(15) 1_545 . ?
Be2 O3 As1 118.11(15) 4_545 . ?

loop_
_geom_bond_atom_site_label_1
_geom_bond_atom_site_label_2
_geom_bond_distance
_geom_bond_site_symmetry_2
_geom_bond_publ_flag
Be1 O1 1.594(4) 2 ?
Be1 O1 1.594(4) . ?
Be1 O5 1.661(4) 2 ?
Be1 O5 1.661(4) . ?
Be2 O4 1.586(4) . ?
Be2 O2 1.623(4) 7_556 ?
Be2 O3 1.657(3) 1_565 ?
Be2 O3 1.662(3) 4 ?
As1 O4 1.6629(18) . ?
As1 O1 1.6635(18) . ?
As1 O2 1.6667(16) . ?
As1 O3 1.7207(17) . ?
O2 Be2 1.623(4) 7_556 ?
O3 Be2 1.657(3) 1_545 ?
O3 Be2 1.662(3) 4_545 ?
